data_7202783
loop_
_publ_author_name
'Hu, Chunhua'
'Kalf, Irmgard'
'Englert, Ulli'

_publ_section_title
;
 Pyridine complexes of mercury(ii)halides: Implications of a soft metal
 center for crystal engineering.
;
_journal_issue 7
_journal_name_full CrystEngComm
_journal_page_first 603
_journal_paper_doi 10.1039/b701907f
_journal_volume 9
_journal_year 2007
_chemical_formula_sum 'C14 H18 Br2 Hg N2'
_chemical_formula_weight 574.71
_chemical_name_common 'Compound 6'
_chemical_name_systematic
;
?
;
_space_group_IT_number 2
_symmetry_cell_setting triclinic
_symmetry_space_group_name_Hall '-P 1'
_symmetry_space_group_name_H-M 'P -1'
_atom_sites_solution_hydrogens geom
_atom_sites_solution_primary direct
_atom_sites_solution_secondary difmap
_cell_angle_alpha 79.354(2)
_cell_angle_beta 86.643(2)
_cell_angle_gamma 74.281(3)
_cell_formula_units_Z 2
_cell_length_a 8.0661(8)
_cell_length_b 8.8122(8)
_cell_length_c 12.9850(12)
_cell_measurement_reflns_used 8130
_cell_measurement_temperature 293(2)
_cell_measurement_theta_max 25.99
_cell_measurement_theta_min 1.60
_cell_volume 873.13(14)
_computing_cell_refinement 'SMART (Bruker, 2001)'
_computing_data_collection 'SMART (Bruker, 2001)'
_computing_data_reduction 'SAINT+ (Bruker, 1999)'
_computing_molecular_graphics 'PLATON (Spek, 2003)'
_computing_publication_material 'SHELXTL (Sheldrick, 1998)'
_computing_structure_refinement 'SHELXTL (Sheldrick, 1998)'
_computing_structure_solution 'SHELXTL (Sheldrick, 1998)'
_diffrn_ambient_temperature 293(2)
_diffrn_measured_fraction_theta_full 0.999
_diffrn_measured_fraction_theta_max 0.999
_diffrn_measurement_device_type 'Bruker SMART APEX CCD diffractometer'
_diffrn_measurement_method 'omega scans'
_diffrn_radiation_monochromator graphite
_diffrn_radiation_source 'fine-focus sealed tube'
_diffrn_radiation_type MoK\a
_diffrn_radiation_wavelength 0.71073
_diffrn_reflns_av_R_equivalents 0.0636
_diffrn_reflns_av_sigmaI/netI 0.1025
_diffrn_reflns_limit_h_max 9
_diffrn_reflns_limit_h_min -9
_diffrn_reflns_limit_k_max 10
_diffrn_reflns_limit_k_min -9
_diffrn_reflns_limit_l_max 15
_diffrn_reflns_limit_l_min -15
_diffrn_reflns_number 8130
_diffrn_reflns_theta_full 25.99
_diffrn_reflns_theta_max 25.99
_diffrn_reflns_theta_min 1.60
_diffrn_standards_decay_% 0
_exptl_absorpt_coefficient_mu 13.380
_exptl_absorpt_correction_T_max 0.448
_exptl_absorpt_correction_T_min 0.284
_exptl_absorpt_correction_type multi-scan
_exptl_absorpt_process_details SADABS
_exptl_crystal_colour colourless
_exptl_crystal_density_diffrn 2.186
_exptl_crystal_density_method 'not measured'
_exptl_crystal_description prism
_exptl_crystal_F_000 532
_exptl_crystal_size_max 0.13
_exptl_crystal_size_mid 0.07
_exptl_crystal_size_min 0.06
_refine_diff_density_max 0.836
_refine_diff_density_min -0.663
_refine_diff_density_rms 0.152
_refine_ls_extinction_method none
_refine_ls_goodness_of_fit_ref 1.017
_refine_ls_hydrogen_treatment constr
_refine_ls_matrix_type full
_refine_ls_number_parameters 172
_refine_ls_number_reflns 3423
_refine_ls_number_restraints 0
_refine_ls_restrained_S_all 1.017
_refine_ls_R_factor_all 0.0955
_refine_ls_R_factor_gt 0.0521
_refine_ls_shift/su_max 0.000
_refine_ls_shift/su_mean 0.000
_refine_ls_structure_factor_coef Fsqd
_refine_ls_weighting_details 'calc w=1/[\s^2^(Fo^2^)+(0.0224P)^2^+0.0000P] where P=(Fo^2^+2Fc^2^)/3'
_refine_ls_weighting_scheme calc
_refine_ls_wR_factor_gt 0.1049
_refine_ls_wR_factor_ref 0.1221
_reflns_number_gt 2175
_reflns_number_total 3423
_reflns_threshold_expression >2sigma(I)
_cod_data_source_file b701907f.txt
_cod_data_source_block hc115
_cod_original_sg_symbol_H-M P-1
_cod_database_code 7202783

loop_
_symmetry_equiv_pos_as_xyz
'x, y, z'
'-x, -y, -z'

loop_
_atom_site_label
_atom_site_type_symbol
_atom_site_fract_x
_atom_site_fract_y
_atom_site_fract_z
_atom_site_U_iso_or_equiv
_atom_site_adp_type
_atom_site_occupancy
_atom_site_symmetry_multiplicity
_atom_site_calc_flag
_atom_site_refinement_flags
_atom_site_disorder_assembly
_atom_site_disorder_group
Hg Hg 0.09180(6) 0.32565(6) 0.24683(4) 0.0626(2) Uani 1 1 d . . .
Br1 Br -0.18362(18) 0.49781(17) 0.29949(12) 0.0878(4) Uani 1 1 d . . .
Br2 Br 0.41008(16) 0.27630(19) 0.24320(11) 0.0823(4) Uani 1 1 d . . .
N11 N 0.0616(11) 0.0641(11) 0.3289(6) 0.058(2) Uani 1 1 d . . .
C12 C 0.1988(12) -0.0627(14) 0.3421(8) 0.052(3) Uani 1 1 d . . .
H12 H 0.3115 -0.0482 0.3173 0.068 Uiso 1 1 calc R . .
C13 C 0.1879(14) -0.2142(15) 0.3897(8) 0.059(3) Uani 1 1 d . . .
C14 C 0.0303(13) -0.2323(13) 0.4218(8) 0.055(3) Uani 1 1 d . . .
H14 H 0.0181 -0.3380 0.4551 0.071 Uiso 1 1 calc R . .
C15 C -0.1152(13) -0.1010(15) 0.4075(7) 0.053(3) Uani 1 1 d . . .
C16 C -0.0896(12) 0.0425(14) 0.3605(7) 0.051(3) Uani 1 1 d . . .
H16 H -0.1902 0.1355 0.3494 0.066 Uiso 1 1 calc R . .
C17 C 0.3460(15) -0.3538(17) 0.4063(12) 0.090(4) Uani 1 1 d . . .
H17A H 0.3855 -0.3711 0.4786 0.117 Uiso 1 1 calc R . .
H17B H 0.4373 -0.3308 0.3577 0.117 Uiso 1 1 calc R . .
H17C H 0.3181 -0.4502 0.3935 0.117 Uiso 1 1 calc R . .
C18 C -0.2923(13) -0.1169(16) 0.4398(9) 0.069(3) Uani 1 1 d . . .
H18A H -0.3401 -0.1558 0.3853 0.090 Uiso 1 1 calc R . .
H18B H -0.3667 -0.0123 0.4495 0.090 Uiso 1 1 calc R . .
H18C H -0.2856 -0.1931 0.5058 0.090 Uiso 1 1 calc R . .
N21 N 0.0310(12) 0.2805(12) 0.0783(7) 0.063(3) Uani 1 1 d . . .
C22 C 0.1604(16) 0.2114(14) 0.0202(8) 0.064(3) Uani 1 1 d . . .
H22 H 0.2787 0.1923 0.0438 0.083 Uiso 1 1 calc R . .
C23 C 0.1343(18) 0.1654(15) -0.0723(9) 0.074(4) Uani 1 1 d . . .
C24 C -0.035(2) 0.1965(17) -0.1010(9) 0.078(4) Uani 1 1 d . . .
H24 H -0.0597 0.1655 -0.1661 0.101 Uiso 1 1 calc R . .
C25 C -0.1709(17) 0.2680(18) -0.0434(11) 0.080(4) Uani 1 1 d . . .
C26 C -0.1308(15) 0.3082(16) 0.0480(10) 0.073(4) Uani 1 1 d . . .
H26 H -0.2245 0.3588 0.0921 0.095 Uiso 1 1 calc R . .
C27 C 0.2869(18) 0.0853(18) -0.1345(10) 0.090(4) Uani 1 1 d . . .
H27A H 0.2660 -0.0099 -0.1544 0.117 Uiso 1 1 calc R . .
H27B H 0.3908 0.0537 -0.0916 0.117 Uiso 1 1 calc R . .
H27C H 0.3028 0.1602 -0.1978 0.117 Uiso 1 1 calc R . .
C28 C -0.3540(18) 0.295(2) -0.0761(12) 0.106(5) Uani 1 1 d . . .
H28A H -0.3693 0.3533 -0.1483 0.138 Uiso 1 1 calc R . .
H28B H -0.4323 0.3576 -0.0294 0.138 Uiso 1 1 calc R . .
H28C H -0.3796 0.1914 -0.0718 0.138 Uiso 1 1 calc R . .

loop_
_atom_site_aniso_label
_atom_site_aniso_U_11
_atom_site_aniso_U_22
_atom_site_aniso_U_33
_atom_site_aniso_U_23
_atom_site_aniso_U_13
_atom_site_aniso_U_12
Hg 0.0620(3) 0.0601(3) 0.0660(3) -0.0162(2) 0.0048(2) -0.0145(2)
Br1 0.0826(9) 0.0644(9) 0.1065(11) -0.0226(8) 0.0192(8) -0.0019(7)
Br2 0.0615(8) 0.0904(11) 0.0964(10) -0.0146(8) 0.0049(7) -0.0248(7)
N11 0.057(6) 0.055(6) 0.060(5) -0.011(4) -0.006(4) -0.013(5)
C12 0.038(6) 0.061(8) 0.061(7) -0.022(6) -0.001(5) -0.011(6)
C13 0.053(7) 0.058(8) 0.059(7) -0.008(6) -0.012(5) 0.000(6)
C14 0.048(6) 0.044(7) 0.070(7) -0.002(5) -0.011(5) -0.011(5)
C15 0.049(6) 0.079(9) 0.040(6) -0.016(6) 0.000(4) -0.028(6)
C16 0.042(6) 0.062(8) 0.044(6) -0.009(5) 0.005(4) -0.006(5)
C17 0.061(8) 0.068(10) 0.132(12) -0.014(8) 0.004(8) -0.003(7)
C18 0.052(7) 0.088(10) 0.073(8) -0.018(7) 0.009(5) -0.029(7)
N21 0.062(6) 0.067(7) 0.059(6) -0.019(5) 0.004(5) -0.013(5)
C22 0.077(8) 0.063(8) 0.054(7) -0.020(6) 0.008(6) -0.017(7)
C23 0.102(10) 0.064(9) 0.055(7) -0.001(6) -0.002(7) -0.028(8)
C24 0.111(11) 0.083(10) 0.046(7) -0.001(6) -0.019(7) -0.039(9)
C25 0.070(8) 0.089(11) 0.080(9) 0.015(8) -0.012(7) -0.038(8)
C26 0.058(8) 0.089(11) 0.078(8) -0.025(7) -0.001(6) -0.021(7)
C27 0.112(11) 0.079(11) 0.080(9) -0.033(8) 0.006(8) -0.016(9)
C28 0.098(11) 0.111(14) 0.107(11) 0.006(9) -0.035(9) -0.034(10)

loop_
_atom_type_symbol
_atom_type_description
_atom_type_scat_dispersion_real
_atom_type_scat_dispersion_imag
_atom_type_scat_source
C C 0.0033 0.0016 'International Tables Vol C Tables 4.2.6.8 and 6.1.1.4'
H H 0.0000 0.0000 'International Tables Vol C Tables 4.2.6.8 and 6.1.1.4'
N N 0.0061 0.0033 'International Tables Vol C Tables 4.2.6.8 and 6.1.1.4'
Hg Hg -2.3894 9.2266 'International Tables Vol C Tables 4.2.6.8 and 6.1.1.4'
Br Br -0.2901 2.4595 'International Tables Vol C Tables 4.2.6.8 and 6.1.1.4'

loop_
_geom_angle_atom_site_label_1
_geom_angle_atom_site_label_2
_geom_angle_atom_site_label_3
_geom_angle
_geom_angle_site_symmetry_1
_geom_angle_site_symmetry_3
_geom_angle_publ_flag
N21 Hg N11 91.1(3) . . ?
N21 Hg Br1 103.4(2) . . ?
N11 Hg Br1 100.4(2) . . ?
N21 Hg Br2 103.1(2) . . ?
N11 Hg Br2 101.0(2) . . ?
Br1 Hg Br2 145.31(6) . . ?
C16 N11 C12 118.2(10) . . ?
C16 N11 Hg 121.2(8) . . ?
C12 N11 Hg 120.6(7) . . ?
N11 C12 C13 122.5(10) . . ?
N11 C12 H12 118.7 . . ?
C13 C12 H12 118.7 . . ?
C14 C13 C12 117.8(10) . . ?
C14 C13 C17 121.0(12) . . ?
C12 C13 C17 121.2(11) . . ?
C13 C14 C15 120.4(11) . . ?
C13 C14 H14 119.8 . . ?
C15 C14 H14 119.8 . . ?
C16 C15 C14 116.9(9) . . ?
C16 C15 C18 121.1(11) . . ?
C14 C15 C18 122.0(11) . . ?
N11 C16 C15 124.1(10) . . ?
N11 C16 H16 117.9 . . ?
C15 C16 H16 117.9 . . ?
C13 C17 H17A 109.5 . . ?
C13 C17 H17B 109.5 . . ?
H17A C17 H17B 109.5 . . ?
C13 C17 H17C 109.5 . . ?
H17A C17 H17C 109.5 . . ?
H17B C17 H17C 109.5 . . ?
C15 C18 H18A 109.5 . . ?
C15 C18 H18B 109.5 . . ?
H18A C18 H18B 109.5 . . ?
C15 C18 H18C 109.5 . . ?
H18A C18 H18C 109.5 . . ?
H18B C18 H18C 109.5 . . ?
C22 N21 C26 120.2(10) . . ?
C22 N21 Hg 118.9(7) . . ?
C26 N21 Hg 120.5(7) . . ?
N21 C22 C23 122.3(12) . . ?
N21 C22 H22 118.8 . . ?
C23 C22 H22 118.8 . . ?
C22 C23 C24 115.8(12) . . ?
C22 C23 C27 119.9(12) . . ?
C24 C23 C27 124.3(12) . . ?
C25 C24 C23 123.3(12) . . ?
C25 C24 H24 118.4 . . ?
C23 C24 H24 118.4 . . ?
C24 C25 C26 116.4(12) . . ?
C24 C25 C28 121.4(14) . . ?
C26 C25 C28 122.2(14) . . ?
N21 C26 C25 122.1(11) . . ?
N21 C26 H26 118.9 . . ?
C25 C26 H26 118.9 . . ?
C23 C27 H27A 109.5 . . ?
C23 C27 H27B 109.5 . . ?
H27A C27 H27B 109.5 . . ?
C23 C27 H27C 109.5 . . ?
H27A C27 H27C 109.5 . . ?
H27B C27 H27C 109.5 . . ?
C25 C28 H28A 109.5 . . ?
C25 C28 H28B 109.5 . . ?
H28A C28 H28B 109.5 . . ?
C25 C28 H28C 109.5 . . ?
H28A C28 H28C 109.5 . . ?
H28B C28 H28C 109.5 . . ?

loop_
_geom_bond_atom_site_label_1
_geom_bond_atom_site_label_2
_geom_bond_distance
_geom_bond_site_symmetry_2
_geom_bond_publ_flag
Hg N21 2.397(9) . ?
Hg N11 2.423(9) . ?
Hg Br1 2.4665(14) . ?
Hg Br2 2.4841(13) . ?
N11 C16 1.316(13) . ?
N11 C12 1.336(12) . ?
C12 C13 1.387(16) . ?
C12 H12 0.9800 . ?
C13 C14 1.356(15) . ?
C13 C17 1.507(15) . ?
C14 C15 1.401(14) . ?
C14 H14 0.9800 . ?
C15 C16 1.362(15) . ?
C15 C18 1.501(14) . ?
C16 H16 0.9800 . ?
C17 H17A 0.9800 . ?
C17 H17B 0.9800 . ?
C17 H17C 0.9800 . ?
C18 H18A 0.9800 . ?
C18 H18B 0.9800 . ?
C18 H18C 0.9800 . ?
N21 C22 1.328(13) . ?
N21 C26 1.330(13) . ?
C22 C23 1.380(15) . ?
C22 H22 0.9800 . ?
C23 C24 1.381(17) . ?
C23 C27 1.513(17) . ?
C24 C25 1.362(18) . ?
C24 H24 0.9800 . ?
C25 C26 1.379(17) . ?
C25 C28 1.505(17) . ?
C26 H26 0.9800 . ?
C27 H27A 0.9800 . ?
C27 H27B 0.9800 . ?
C27 H27C 0.9800 . ?
C28 H28A 0.9800 . ?
C28 H28B 0.9800 . ?
C28 H28C 0.9800 . ?
